data_2220658
loop_
_publ_author_name
'Zheng, Jian-Feng'
'Jiang, Li-Jiao'
'Ye, Jian-Liang'

_publ_section_title
(3<i>S</i>,7a<i>R</i>)-7-Methoxy-7a-methyl-3-phenyl-2,3-dihydropyrrolo[2,1-<i>b</i>]oxazol-5(7a<i>H</i>)-one
_journal_coeditor_code WN2289
_journal_issue 1
_journal_name_full 'Acta Crystallographica Section E'
_journal_page_first o27
_journal_paper_doi 10.1107/S1600536808040105
_journal_volume 65
_journal_year 2009
_chemical_formula_iupac 'C14 H15 N O3'
_chemical_formula_moiety 'C14 H15 N O3'
_chemical_formula_sum 'C14 H15 N O3'
_chemical_formula_weight 245.27
_chemical_name_systematic
;
(3<i>S</i>,7a<i>R</i>)-7-Methoxy-7a-methyl-3-phenyl-2,3-
dihydropyrrolo[2,1-b]oxazol-5(7a<i>H</i>)-one
;
_space_group_IT_number 4
_symmetry_cell_setting monoclinic
_symmetry_space_group_name_Hall 'P 2yb'
_symmetry_space_group_name_H-M 'P 1 21 1'
_atom_sites_solution_hydrogens geom
_atom_sites_solution_primary direct
_atom_sites_solution_secondary difmap
_audit_creation_method SHELXL-97
_cell_angle_alpha 90.00
_cell_angle_beta 96.597(14)
_cell_angle_gamma 90.00
_cell_formula_units_Z 2
_cell_length_a 7.8238(10)
_cell_length_b 5.9033(7)
_cell_length_c 13.711(3)
_cell_measurement_reflns_used 672
_cell_measurement_temperature 293(2)
_cell_measurement_theta_max 32.6271
_cell_measurement_theta_min 2.8492
_cell_volume 629.07(18)
_computing_cell_refinement 'CrysAlis RED (Oxford Diffraction, 2008)'
_computing_data_collection 'CrysAlis CCD (Oxford Diffraction, 2008)'
_computing_data_reduction 'CrysAlis RED (Oxford Diffraction, 2008)'
_computing_molecular_graphics 'ORTEP-3 (Farrugia, 1997)'
_computing_publication_material 'SHELXTL (Sheldrick, 2008)'
_computing_structure_refinement 'SHELXTL (Sheldrick, 2008)'
_computing_structure_solution 'SHELXTL (Sheldrick, 2008)'
_diffrn_ambient_temperature 173(2)
_diffrn_measured_fraction_theta_full 0.954
_diffrn_measured_fraction_theta_max 0.954
_diffrn_measurement_device_type 'Oxford Diffraction Gemini S Ultra'
_diffrn_measurement_method '\f and \w'
_diffrn_radiation_monochromator graphite
_diffrn_radiation_source 'fine-focus sealed tube'
_diffrn_radiation_type MoK\a
_diffrn_radiation_wavelength 0.71073
_diffrn_reflns_av_R_equivalents 0.0669
_diffrn_reflns_av_sigmaI/netI 0.1104
_diffrn_reflns_limit_h_max 9
_diffrn_reflns_limit_h_min -9
_diffrn_reflns_limit_k_max 7
_diffrn_reflns_limit_k_min -4
_diffrn_reflns_limit_l_max 14
_diffrn_reflns_limit_l_min -16
_diffrn_reflns_number 3205
_diffrn_reflns_theta_full 24.99
_diffrn_reflns_theta_max 24.99
_diffrn_reflns_theta_min 2.86
_exptl_absorpt_coefficient_mu 0.091
_exptl_absorpt_correction_T_max 0.984
_exptl_absorpt_correction_T_min 0.964
_exptl_absorpt_correction_type multi-scan
_exptl_absorpt_process_details '(CrysAlis RED; Oxford Diffraction, 2008)'
_exptl_crystal_colour colourless
_exptl_crystal_density_diffrn 1.295
_exptl_crystal_density_method 'not measured'
_exptl_crystal_description needle
_exptl_crystal_F_000 260
_exptl_crystal_size_max 0.40
_exptl_crystal_size_mid 0.18
_exptl_crystal_size_min 0.12
_refine_diff_density_max 0.155
_refine_diff_density_min -0.145
_refine_ls_extinction_method none
_refine_ls_goodness_of_fit_ref 0.891
_refine_ls_hydrogen_treatment constr
_refine_ls_matrix_type full
_refine_ls_number_parameters 163
_refine_ls_number_reflns 1170
_refine_ls_number_restraints 1
_refine_ls_restrained_S_all 0.890
_refine_ls_R_factor_all 0.0925
_refine_ls_R_factor_gt 0.0448
_refine_ls_shift/su_max 0.016
_refine_ls_shift/su_mean 0.003
_refine_ls_structure_factor_coef Fsqd
_refine_ls_weighting_details 'calc w=1/[\s^2^(Fo^2^)+(0.0229P)^2^] where P=(Fo^2^+2Fc^2^)/3'
_refine_ls_weighting_scheme calc
_refine_ls_wR_factor_gt 0.0681
_refine_ls_wR_factor_ref 0.0758
_reflns_number_gt 691
_reflns_number_total 1170
_reflns_threshold_expression I>2\s(I)
_cod_data_source_file wn2289.cif
_cod_data_source_block I
_cod_original_cell_volume 629.05(16)
_cod_original_sg_symbol_H-M 'P 21'
_cod_database_code 2220658
_cod_database_fobs_code 2220658

loop_
_symmetry_equiv_pos_as_xyz
'x, y, z'
'-x, y+1/2, -z'

loop_
_atom_site_type_symbol
_atom_site_label
_atom_site_fract_x
_atom_site_fract_y
_atom_site_fract_z
_atom_site_U_iso_or_equiv
_atom_site_adp_type
_atom_site_calc_flag
_atom_site_refinement_flags
_atom_site_occupancy
_atom_site_disorder_assembly
_atom_site_disorder_group
N N1 0.1601(4) 0.4015(5) 0.7374(3) 0.0243(9) Uani d . 1 . .
O O2 -0.1216(3) 0.4978(5) 0.6847(3) 0.0474(10) Uani d . 1 . .
C C3 0.1854(5) 0.2927(6) 0.9142(4) 0.0283(12) Uani d . 1 . .
O O1 0.3713(4) 0.3770(5) 0.5217(3) 0.0460(9) Uani d . 1 . .
C C5 0.2722(5) 0.4920(7) 0.9416(4) 0.0340(12) Uani d . 1 . .
H H5A 0.2952 0.5946 0.8934 0.041 Uiso calc R 1 . .
C C6 0.2535(5) 0.4025(7) 0.5833(4) 0.0323(11) Uani d . 1 . .
C C7 0.1517(5) 0.1443(7) 0.9894(4) 0.0340(13) Uani d . 1 . .
H H7A 0.0933 0.0095 0.9740 0.041 Uiso calc R 1 . .
C C8 0.1279(5) 0.2310(7) 0.8097(4) 0.0309(12) Uani d . 1 . .
H H8A 0.0044 0.1977 0.8030 0.037 Uiso calc R 1 . .
C C9 0.0262(5) 0.4666(6) 0.6652(4) 0.0310(11) Uani d . 1 . .
C C10 0.2041(5) 0.1961(8) 1.0856(5) 0.0416(13) Uani d . 1 . .
H H10A 0.1807 0.0959 1.1347 0.050 Uiso calc R 1 . .
C C11 0.3251(6) 0.5415(8) 1.0386(4) 0.0437(14) Uani d . 1 . .
H H11A 0.3842 0.6753 1.0551 0.052 Uiso calc R 1 . .
O O3 0.3124(4) 0.0915(5) 0.6977(3) 0.0601(12) Uani d . 1 . .
C C13 0.2908(5) 0.3940(8) 1.1107(4) 0.0418(13) Uani d . 1 . .
H H13A 0.3259 0.4272 1.1762 0.050 Uiso calc R 1 . .
C C14 0.3068(5) 0.3310(7) 0.6872(4) 0.0339(12) Uani d . 1 . .
C C15 0.4755(5) 0.4379(9) 0.7300(4) 0.0503(14) Uani d . 1 . .
H H15A 0.5033 0.3885 0.7966 0.075 Uiso calc R 1 . .
H H15B 0.4645 0.5998 0.7284 0.075 Uiso calc R 1 . .
H H15C 0.5654 0.3929 0.6919 0.075 Uiso calc R 1 . .
C C16 0.0944(5) 0.4851(7) 0.5732(4) 0.0386(13) Uani d . 1 . .
H H16A 0.0370 0.5450 0.5158 0.046 Uiso calc R 1 . .
C C17 0.3234(7) 0.4610(10) 0.4231(4) 0.0636(16) Uani d . 1 . .
H H17A 0.4160 0.4352 0.3842 0.095 Uiso calc R 1 . .
H H17B 0.3001 0.6204 0.4255 0.095 Uiso calc R 1 . .
H H17C 0.2223 0.3830 0.3942 0.095 Uiso calc R 1 . .
C C19 0.2233(7) 0.0254(7) 0.7733(5) 0.0562(17) Uani d . 1 . .
H H19A 0.3023 -0.0355 0.8266 0.067 Uiso calc R 1 . .
H H19B 0.1414 -0.0921 0.7509 0.067 Uiso calc R 1 . .

loop_
_atom_site_aniso_label
_atom_site_aniso_U_11
_atom_site_aniso_U_22
_atom_site_aniso_U_33
_atom_site_aniso_U_12
_atom_site_aniso_U_13
_atom_site_aniso_U_23
N1 0.0233(17) 0.0272(18) 0.022(3) 0.0013(15) 0.0014(17) 0.0048(18)
O2 0.0300(16) 0.069(2) 0.043(3) 0.0111(17) 0.0055(16) 0.0099(19)
C3 0.026(2) 0.026(3) 0.034(4) 0.0031(18) 0.005(2) 0.002(2)
O1 0.0494(19) 0.0528(19) 0.039(3) -0.0044(17) 0.0195(19) -0.003(2)
C5 0.042(2) 0.023(2) 0.037(4) -0.001(2) 0.002(2) -0.003(3)
C6 0.036(3) 0.029(2) 0.033(3) -0.012(2) 0.007(2) -0.005(2)
C7 0.027(2) 0.029(3) 0.046(4) -0.0049(18) 0.004(3) -0.001(3)
C8 0.034(2) 0.025(2) 0.033(4) -0.011(2) 0.001(2) -0.003(2)
C9 0.029(2) 0.030(2) 0.034(3) -0.002(2) 0.004(2) 0.000(2)
C10 0.035(3) 0.052(3) 0.036(4) 0.003(3) -0.001(3) 0.012(3)
C11 0.054(3) 0.036(3) 0.039(4) -0.005(2) -0.008(3) -0.004(3)
O3 0.068(2) 0.035(2) 0.086(4) 0.0224(16) 0.047(2) 0.020(2)
C13 0.041(3) 0.058(3) 0.023(3) 0.013(3) -0.009(2) 0.004(3)
C14 0.029(2) 0.030(3) 0.044(4) 0.010(2) 0.011(2) 0.006(2)
C15 0.030(2) 0.078(4) 0.043(4) -0.004(3) 0.003(2) 0.004(3)
C16 0.030(2) 0.042(3) 0.041(4) -0.001(2) -0.005(2) 0.007(3)
C17 0.079(4) 0.074(4) 0.040(4) -0.025(3) 0.018(3) -0.004(4)
C19 0.082(4) 0.032(3) 0.059(5) -0.006(3) 0.024(4) -0.003(3)

loop_
_atom_type_symbol
_atom_type_description
_atom_type_scat_dispersion_real
_atom_type_scat_dispersion_imag
_atom_type_scat_source
C C 0.0033 0.0000 'International Tables Vol C Tables 4.2.6.8 and 6.1.1.4'
H H 0.0000 0.0000 'International Tables Vol C Tables 4.2.6.8 and 6.1.1.4'
O O 0.0106 0.0000 'International Tables Vol C Tables 4.2.6.8 and 6.1.1.4'
N N 0.0061 0.0000 'International Tables Vol C Tables 4.2.6.8 and 6.1.1.4'

loop_
_geom_angle_atom_site_label_1
_geom_angle_atom_site_label_2
_geom_angle_atom_site_label_3
_geom_angle_site_symmetry_1
_geom_angle_site_symmetry_3
_geom_angle
_geom_angle_publ_flag
C9 N1 C8 . . 119.6(3) ?
C9 N1 C14 . . 107.9(4) ?
C8 N1 C14 . . 109.3(3) ?
C5 C3 C7 . . 117.2(5) ?
C5 C3 C8 . . 123.4(4) ?
C7 C3 C8 . . 119.5(4) ?
C6 O1 C17 . . 115.5(4) ?
C11 C5 C3 . . 121.7(5) ?
C11 C5 H5A . . 119.2 ?
C3 C5 H5A . . 119.2 ?
O1 C6 C16 . . 133.2(5) ?
O1 C6 C14 . . 115.8(4) ?
C16 C6 C14 . . 111.0(4) ?
C10 C7 C3 . . 120.6(4) ?
C10 C7 H7A . . 119.7 ?
C3 C7 H7A . . 119.7 ?
N1 C8 C3 . . 115.3(3) ?
N1 C8 C19 . . 101.3(4) ?
C3 C8 C19 . . 113.5(4) ?
N1 C8 H8A . . 108.8 ?
C3 C8 H8A . . 108.8 ?
C19 C8 H8A . . 108.8 ?
O2 C9 N1 . . 122.0(4) ?
O2 C9 C16 . . 129.5(5) ?
N1 C9 C16 . . 108.5(3) ?
C7 C10 C13 . . 121.0(5) ?
C7 C10 H10A . . 119.5 ?
C13 C10 H10A . . 119.5 ?
C13 C11 C5 . . 120.0(5) ?
C13 C11 H11A . . 120.0 ?
C5 C11 H11A . . 120.0 ?
C19 O3 C14 . . 110.3(4) ?
C11 C13 C10 . . 119.5(5) ?
C11 C13 H13A . . 120.2 ?
C10 C13 H13A . . 120.2 ?
O3 C14 N1 . . 104.6(3) ?
O3 C14 C6 . . 112.3(4) ?
N1 C14 C6 . . 102.6(3) ?
O3 C14 C15 . . 111.0(4) ?
N1 C14 C15 . . 113.2(4) ?
C6 C14 C15 . . 112.6(4) ?
C14 C15 H15A . . 109.5 ?
C14 C15 H15B . . 109.5 ?
H15A C15 H15B . . 109.5 ?
C14 C15 H15C . . 109.5 ?
H15A C15 H15C . . 109.5 ?
H15B C15 H15C . . 109.5 ?
C6 C16 C9 . . 108.7(5) ?
C6 C16 H16A . . 125.7 ?
C9 C16 H16A . . 125.7 ?
O1 C17 H17A . . 109.5 ?
O1 C17 H17B . . 109.5 ?
H17A C17 H17B . . 109.5 ?
O1 C17 H17C . . 109.5 ?
H17A C17 H17C . . 109.5 ?
H17B C17 H17C . . 109.5 ?
O3 C19 C8 . . 109.2(4) ?
O3 C19 H19A . . 109.8 ?
C8 C19 H19A . . 109.8 ?
O3 C19 H19B . . 109.8 ?
C8 C19 H19B . . 109.8 ?
H19A C19 H19B . . 108.3 ?

loop_
_geom_bond_atom_site_label_1
_geom_bond_atom_site_label_2
_geom_bond_site_symmetry_2
_geom_bond_distance
_geom_bond_publ_flag
N1 C9 . 1.410(5) ?
N1 C8 . 1.455(5) ?
N1 C14 . 1.465(5) ?
O2 C9 . 1.230(4) ?
C3 C5 . 1.389(5) ?
C3 C7 . 1.402(6) ?
C3 C8 . 1.497(7) ?
O1 C6 . 1.329(5) ?
O1 C17 . 1.448(7) ?
C5 C11 . 1.378(7) ?
C5 H5A . 0.9300 ?
C6 C16 . 1.329(5) ?
C6 C14 . 1.498(7) ?
C7 C10 . 1.369(7) ?
C7 H7A . 0.9300 ?
C8 C19 . 1.538(6) ?
C8 H8A . 0.9800 ?
C9 C16 . 1.429(6) ?
C10 C13 . 1.374(7) ?
C10 H10A . 0.9300 ?
C11 C13 . 1.366(7) ?
C11 H11A . 0.9300 ?
O3 C19 . 1.371(6) ?
O3 C14 . 1.421(5) ?
C13 H13A . 0.9300 ?
C14 C15 . 1.519(6) ?
C15 H15A . 0.9600 ?
C15 H15B . 0.9600 ?
C15 H15C . 0.9600 ?
C16 H16A . 0.9300 ?
C17 H17A . 0.9600 ?
C17 H17B . 0.9600 ?
C17 H17C . 0.9600 ?
C19 H19A . 0.9700 ?
C19 H19B . 0.9700 ?

loop_
_geom_hbond_atom_site_label_D
_geom_hbond_atom_site_label_H
_geom_hbond_atom_site_label_A
_geom_hbond_site_symmetry_A
_geom_hbond_distance_DH
_geom_hbond_distance_HA
_geom_hbond_distance_DA
_geom_hbond_angle_DHA
C15 H15C O2 1_655 0.96 2.54 3.301(4) 136.4

loop_
_geom_torsion_atom_site_label_1
_geom_torsion_atom_site_label_2
_geom_torsion_atom_site_label_3
_geom_torsion_atom_site_label_4
_geom_torsion_site_symmetry_1
_geom_torsion_site_symmetry_2
_geom_torsion_site_symmetry_3
_geom_torsion_site_symmetry_4
_geom_torsion
_geom_torsion_publ_flag
C7 C3 C5 C11 . . . . 0.7(5) ?
C8 C3 C5 C11 . . . . -179.1(4) ?
C17 O1 C6 C16 . . . . 2.4(7) ?
C17 O1 C6 C14 . . . . -175.9(4) ?
C5 C3 C7 C10 . . . . -0.3(6) ?
C8 C3 C7 C10 . . . . 179.5(4) ?
C9 N1 C8 C3 . . . . -130.6(4) ?
C14 N1 C8 C3 . . . . 104.4(4) ?
C9 N1 C8 C19 . . . . 106.3(4) ?
C14 N1 C8 C19 . . . . -18.6(5) ?
C5 C3 C8 N1 . . . . -3.5(6) ?
C7 C3 C8 N1 . . . . 176.7(3) ?
C5 C3 C8 C19 . . . . 112.8(4) ?
C7 C3 C8 C19 . . . . -67.0(5) ?
C8 N1 C9 O2 . . . . 42.2(6) ?
C14 N1 C9 O2 . . . . 167.8(4) ?
C8 N1 C9 C16 . . . . -137.6(4) ?
C14 N1 C9 C16 . . . . -12.0(4) ?
C3 C7 C10 C13 . . . . -0.1(6) ?
C3 C5 C11 C13 . . . . -0.7(6) ?
C5 C11 C13 C10 . . . . 0.3(6) ?
C7 C10 C13 C11 . . . . 0.1(6) ?
C19 O3 C14 N1 . . . . -19.4(6) ?
C19 O3 C14 C6 . . . . -129.9(5) ?
C19 O3 C14 C15 . . . . 103.0(5) ?
C9 N1 C14 O3 . . . . -107.5(4) ?
C8 N1 C14 O3 . . . . 24.0(5) ?
C9 N1 C14 C6 . . . . 9.9(4) ?
C8 N1 C14 C6 . . . . 141.4(3) ?
C9 N1 C14 C15 . . . . 131.5(4) ?
C8 N1 C14 C15 . . . . -97.0(4) ?
O1 C6 C14 O3 . . . . -74.1(5) ?
C16 C6 C14 O3 . . . . 107.3(4) ?
O1 C6 C14 N1 . . . . 174.2(3) ?
C16 C6 C14 N1 . . . . -4.4(5) ?
O1 C6 C14 C15 . . . . 52.1(5) ?
C16 C6 C14 C15 . . . . -126.5(4) ?
O1 C6 C16 C9 . . . . 179.0(4) ?
C14 C6 C16 C9 . . . . -2.7(5) ?
O2 C9 C16 C6 . . . . -170.5(4) ?
N1 C9 C16 C6 . . . . 9.2(5) ?
C14 O3 C19 C8 . . . . 8.1(6) ?
N1 C8 C19 O3 . . . . 6.7(5) ?
C3 C8 C19 O3 . . . . -117.5(5) ?

loop_
_cod_related_entry_id
_cod_related_entry_database
_cod_related_entry_code
1 ChemSpider 24741302
